data_4501529
loop_
_publ_author_name
'Rivera-Carrillo, Marlyn'
'Chakraborty, Indranil'
'Raptis, Raphael G.'

_publ_section_title
;
 Systematic Synthesis of a Metal Organic Framework Based on Triangular
 Cu3(\m3-OH) Secondary Building Units: From a 0-D Complex to a 1-D Chain
 and a 3-D Lattice
;
_journal_issue 6
_journal_name_full 'Crystal Growth &amp; Design'
_journal_page_first 2606
_journal_paper_doi 10.1021/cg100060p
_journal_volume 10
_journal_year 2010
_chemical_formula_moiety {[Cu3(OH)(C3H3N2)3]2(C10H8N2)3},4(SO3CF3),3(H2O)
_chemical_formula_sum 'C52 H50 Cu6 F12 N18 O17 S4'
_chemical_formula_weight 1936.60
_chemical_name_systematic
; 
 ? 
;
_space_group_IT_number 106
_symmetry_space_group_name_Hall 'P 4c -2ab'
_symmetry_space_group_name_H-M 'P 42 b c'
_atom_sites_solution_hydrogens geom
_atom_sites_solution_primary direct
_atom_sites_solution_secondary difmap
_audit_creation_method SHELXL-97
_cell_angle_alpha 90.00
_cell_angle_beta 90.00
_cell_angle_gamma 90.00
_cell_formula_units_Z 4
_cell_length_a 18.853(2)
_cell_length_b 18.853(2)
_cell_length_c 20.639(3)
_cell_measurement_temperature 298(2)
_cell_volume 7335.8(15)
_computing_cell_refinement 'Bruker SMART'
_computing_data_collection 'Bruker SMART'
_computing_data_reduction 'Bruker SAINT'
_computing_molecular_graphics 'Bruker SHELXTL'
_computing_publication_material 'Bruker SHELXTL'
_computing_structure_refinement 'SHELXL-97 (Sheldrick, 1997)'
_computing_structure_solution 'SHELXS-97 (Sheldrick, 1990)'
_diffrn_ambient_temperature 298(2)
_diffrn_measured_fraction_theta_full 0.999
_diffrn_measured_fraction_theta_max 0.999
_diffrn_radiation_monochromator graphite
_diffrn_radiation_source 'fine-focus sealed tube'
_diffrn_radiation_type MoK\a
_diffrn_radiation_wavelength 0.71073
_diffrn_reflns_av_R_equivalents 0.1259
_diffrn_reflns_av_sigmaI/netI 0.1021
_diffrn_reflns_limit_h_max 19
_diffrn_reflns_limit_h_min -20
_diffrn_reflns_limit_k_max 20
_diffrn_reflns_limit_k_min -20
_diffrn_reflns_limit_l_max 22
_diffrn_reflns_limit_l_min -22
_diffrn_reflns_number 33568
_diffrn_reflns_theta_full 23.33
_diffrn_reflns_theta_max 23.33
_diffrn_reflns_theta_min 2.16
_exptl_absorpt_coefficient_mu 1.928
_exptl_absorpt_correction_T_max 0.8016
_exptl_absorpt_correction_T_min 0.7229
_exptl_absorpt_correction_type 'empirical SADABS'
_exptl_absorpt_process_details 'Blessing, R. (1995) Acta Crystallogr., A51, 33-38'
_exptl_crystal_colour blue
_exptl_crystal_density_diffrn 1.753
_exptl_crystal_density_method 'not measured'
_exptl_crystal_description needle
_exptl_crystal_F_000 3880
_exptl_crystal_size_max 0.18
_exptl_crystal_size_mid 0.13
_exptl_crystal_size_min 0.12
_refine_diff_density_max 1.472
_refine_diff_density_min -0.650
_refine_diff_density_rms 0.123
_refine_ls_abs_structure_details 'Flack H D (1983), Acta Cryst. A39, 876-881'
_refine_ls_abs_structure_Flack 0.04(4)
_refine_ls_extinction_method none
_refine_ls_goodness_of_fit_ref 1.185
_refine_ls_hydrogen_treatment constr
_refine_ls_matrix_type full
_refine_ls_number_parameters 398
_refine_ls_number_reflns 5257
_refine_ls_number_restraints 34
_refine_ls_restrained_S_all 1.189
_refine_ls_R_factor_all 0.1522
_refine_ls_R_factor_gt 0.0846
_refine_ls_shift/su_max 0.001
_refine_ls_shift/su_mean 0.000
_refine_ls_structure_factor_coef Fsqd
_refine_ls_weighting_details 'calc w=1/[\s^2^(Fo^2^)+(0.1000P)^2^+0.0000P] where P=(Fo^2^+2Fc^2^)/3'
_refine_ls_weighting_scheme calc
_refine_ls_wR_factor_gt 0.1925
_refine_ls_wR_factor_ref 0.2193
_reflns_number_gt 2969
_reflns_number_total 5257
_reflns_threshold_expression >2sigma(I)
_cod_data_source_file cg100060p_si_002.cif
_cod_data_source_block zsl2
_cod_original_sg_symbol_H-M P42bc
_cod_database_code 4501529

loop_
_symmetry_equiv_pos_as_xyz
'x, y, z'
'-y, x, z+1/2'
'-x, -y, z'
'y, -x, z+1/2'
'-x+1/2, y+1/2, z'
'-y+1/2, -x+1/2, z+1/2'
'x+1/2, -y+1/2, z'
'y+1/2, x+1/2, z+1/2'

loop_
_atom_site_label
_atom_site_type_symbol
_atom_site_fract_x
_atom_site_fract_y
_atom_site_fract_z
_atom_site_U_iso_or_equiv
_atom_site_adp_type
_atom_site_occupancy
_atom_site_symmetry_multiplicity
_atom_site_calc_flag
_atom_site_refinement_flags
Cu1 Cu 0.28151(11) 0.92811(12) 0.64776(11) 0.0735(7) Uani 1 1 d .
Cu2 Cu 0.36219(10) 0.80166(10) 0.73151(10) 0.0636(6) Uani 1 1 d .
Cu3 Cu 0.43378(10) 0.85375(10) 0.59561(10) 0.0584(5) Uani 1 1 d .
O1 O 0.3734(5) 0.8825(5) 0.6705(5) 0.052(3) Uani 1 1 d .
H1B H 0.4007 0.9185 0.6940 0.063 Uiso 1 1 calc R
N1 N 0.2505(8) 0.9050(7) 0.7337(8) 0.075(4) Uani 1 1 d .
N2 N 0.2800(7) 0.8524(8) 0.7666(8) 0.081(5) Uani 1 1 d .
C1 C 0.2510(14) 0.8468(14) 0.8257(10) 0.117(8) Uani 1 1 d .
H1A H 0.2624 0.8124 0.8562 0.141 Uiso 1 1 calc R
C2 C 0.2012(12) 0.9004(14) 0.8344(10) 0.108(7) Uani 1 1 d .
H2A H 0.1736 0.9099 0.8708 0.129 Uiso 1 1 calc R
C3 C 0.2025(11) 0.9341(11) 0.7790(13) 0.117(9) Uani 1 1 d .
H3A H 0.1745 0.9736 0.7703 0.140 Uiso 1 1 calc R
N3 N 0.4581(8) 0.7710(7) 0.7111(6) 0.064(4) Uani 1 1 d .
N4 N 0.4922(7) 0.8001(6) 0.6590(6) 0.054(3) Uani 1 1 d .
C4 C 0.5549(9) 0.7770(11) 0.6586(10) 0.080(6) Uani 1 1 d .
H4A H 0.5868 0.7858 0.6252 0.096 Uiso 1 1 calc R
C5 C 0.5716(11) 0.7369(12) 0.7134(11) 0.101(7) Uani 1 1 d .
H5A H 0.6145 0.7169 0.7261 0.121 Uiso 1 1 calc R
C6 C 0.5084(11) 0.7353(11) 0.7425(10) 0.096(7) Uani 1 1 d .
H6A H 0.5002 0.7115 0.7812 0.115 Uiso 1 1 calc R
N5 N 0.3721(7) 0.9101(6) 0.5383(6) 0.055(3) Uani 1 1 d .
N6 N 0.3146(7) 0.9390(8) 0.5587(8) 0.068(4) Uani 1 1 d .
C7 C 0.2856(10) 0.9780(10) 0.5103(11) 0.087(6) Uani 1 1 d .
H7A H 0.2448 1.0055 0.5136 0.104 Uiso 1 1 calc R
C8 C 0.3258(11) 0.9705(10) 0.4568(9) 0.078(5) Uani 1 1 d .
H8A H 0.3186 0.9912 0.4165 0.093 Uiso 1 1 calc R
C9 C 0.3819(11) 0.9237(11) 0.4756(9) 0.085(6) Uani 1 1 d .
H9A H 0.4179 0.9063 0.4493 0.102 Uiso 1 1 calc R
N7 N 0.3351(5) 0.7177(5) 0.7886(4) 0.070(4) Uani 1 1 d G
C10 C 0.2729(6) 0.6816(7) 0.7740(4) 0.089(7) Uani 1 1 d G
H10A H 0.2509 0.6885 0.7341 0.107 Uiso 1 1 calc R
C11 C 0.2434(5) 0.6353(6) 0.8189(6) 0.076(5) Uani 1 1 d G
H11A H 0.2017 0.6111 0.8090 0.091 Uiso 1 1 calc R
C12 C 0.2761(6) 0.6250(6) 0.8785(5) 0.068(5) Uani 1 1 d G
C13 C 0.3384(6) 0.6611(7) 0.8932(4) 0.107(8) Uani 1 1 d G
H13A H 0.3603 0.6542 0.9330 0.128 Uiso 1 1 calc R
C14 C 0.3679(5) 0.7074(6) 0.8482(5) 0.075(5) Uani 1 1 d G
H14A H 0.4095 0.7316 0.8581 0.090 Uiso 1 1 calc R
C15 C 0.2416(6) 0.5824(6) 0.9291(5) 0.064(5) Uani 1 1 d G
C16 C 0.2841(4) 0.5355(6) 0.9637(6) 0.090(6) Uani 1 1 d G
H16A H 0.3325 0.5331 0.9551 0.108 Uiso 1 1 calc R
C17 C 0.2544(5) 0.4924(5) 1.0111(5) 0.064(5) Uani 1 1 d G
H17A H 0.2829 0.4611 1.0342 0.076 Uiso 1 1 calc R
N8 N 0.1822(6) 0.4961(5) 1.0239(4) 0.061(4) Uani 1 1 d G
C18 C 0.1396(4) 0.5429(6) 0.9893(5) 0.078(6) Uani 1 1 d G
H18A H 0.0912 0.5453 0.9979 0.093 Uiso 1 1 calc R
C19 C 0.1693(6) 0.5860(5) 0.9420(5) 0.069(5) Uani 1 1 d G
H19A H 0.1408 0.6173 0.9188 0.083 Uiso 1 1 calc R
N9 N 0.1832(4) 0.9606(7) 0.6267(6) 0.073(4) Uani 1 1 d G
C20 C 0.1354(6) 0.9078(5) 0.6094(6) 0.079(5) Uani 1 1 d G
H20A H 0.1516 0.8624 0.5999 0.095 Uiso 1 1 calc R
C21 C 0.0633(5) 0.9229(5) 0.6062(6) 0.096(7) Uani 1 1 d G
H21A H 0.0313 0.8876 0.5946 0.115 Uiso 1 1 calc R
C22 C 0.0391(4) 0.9908(6) 0.6203(6) 0.062(5) Uani 1 1 d G
C23 C 0.0869(6) 1.0436(4) 0.6376(7) 0.090(7) Uani 1 1 d G
H23A H 0.0707 1.0890 0.6471 0.107 Uiso 1 1 calc R
C24 C 0.1590(5) 1.0285(6) 0.6408(7) 0.138(11) Uani 1 1 d G
H24A H 0.1910 1.0638 0.6524 0.166 Uiso 1 1 calc R
S1S S 0.2682(4) 0.7229(4) 0.5925(3) 0.1206(15) Uani 1 1 d D
O1S O 0.3326(9) 0.7375(8) 0.6191(7) 0.1206(15) Uani 1 1 d D
O2S O 0.2311(8) 0.6635(8) 0.6150(7) 0.1206(15) Uani 1 1 d D
O3S O 0.2205(8) 0.7829(8) 0.5723(8) 0.1206(15) Uani 1 1 d D
C1S C 0.2950(13) 0.7054(12) 0.5142(12) 0.1206(15) Uani 1 1 d D
F1S F 0.3375(7) 0.6463(6) 0.5122(6) 0.1206(15) Uani 1 1 d D
F2S F 0.2455(8) 0.6741(7) 0.4773(7) 0.1206(15) Uani 1 1 d D
F3S F 0.3270(7) 0.7546(7) 0.4820(6) 0.1206(15) Uani 1 1 d D
S2S S 0.5000 0.5000 0.9223(11) 0.337(15) Uani 1 2 d SD
O4S O 0.498(3) 0.4262(13) 0.925(3) 0.337(15) Uani 0.50 1 d PD
O5S O 0.447(2) 0.535(3) 0.955(3) 0.337(15) Uani 0.50 1 d PD
O6S O 0.5707(16) 0.527(3) 0.942(3) 0.337(15) Uani 0.50 1 d PD
C2S C 0.5000 0.5000 0.835(3) 0.337(15) Uani 1 2 d SD
F4S F 0.477(2) 0.4306(17) 0.8199(19) 0.337(15) Uani 0.50 1 d PD
F5S F 0.448(2) 0.547(2) 0.820(3) 0.337(15) Uani 0.50 1 d PD
F6S F 0.5648(17) 0.512(3) 0.823(3) 0.337(15) Uani 0.50 1 d PD
S3S S 0.5269(12) -0.0054(12) 0.2744(7) 0.195(7) Uani 0.50 1 d PD
O7S O 0.5826(19) 0.0359(18) 0.2973(14) 0.195(7) Uani 0.50 1 d PD
O8S O 0.5412(19) -0.0757(13) 0.2664(14) 0.195(7) Uani 0.50 1 d PD
O9S O 0.507(2) 0.0282(13) 0.2113(12) 0.195(7) Uani 0.50 1 d PD
C3S C 0.453(2) -0.0062(16) 0.333(2) 0.195(7) Uani 0.50 1 d PD
F7S F 0.5000 0.0000 0.3851(10) 0.195(7) Uani 1 2 d SD
F8S F 0.4218(16) -0.0716(13) 0.3313(12) 0.195(7) Uani 0.50 1 d PD
F9S F 0.4189(15) 0.0497(14) 0.3160(12) 0.195(7) Uani 0.50 1 d PD
O1W O 0.3345(8) 1.0495(8) 0.6740(9) 0.139(6) Uani 1 1 d .
H1WA H 0.3095 1.0829 0.6584 0.167 Uiso 1 1 d R
H1WB H 0.3391 1.0553 0.7146 0.167 Uiso 1 1 d R
O2W O 0.0252(17) 0.507(4) 1.0912(14) 0.17(3) Uani 0.50 1 d P
H2WA H 0.0328 0.5229 1.0532 0.205 Uiso 0.50 1 d PR
H2WB H 0.0405 0.5401 1.1154 0.205 Uiso 0.50 1 d PR

loop_
_atom_site_aniso_label
_atom_site_aniso_U_11
_atom_site_aniso_U_22
_atom_site_aniso_U_33
_atom_site_aniso_U_23
_atom_site_aniso_U_13
_atom_site_aniso_U_12
Cu1 0.0526(12) 0.0915(17) 0.0764(15) 0.0245(14) 0.0223(12) 0.0166(11)
Cu2 0.0570(12) 0.0752(14) 0.0587(12) 0.0174(12) 0.0213(11) 0.0016(10)
Cu3 0.0481(11) 0.0757(14) 0.0514(10) 0.0021(11) 0.0110(10) 0.0083(10)
O1 0.045(6) 0.043(6) 0.069(7) 0.005(5) 0.024(5) 0.003(5)
N1 0.081(10) 0.056(9) 0.087(10) 0.038(9) 0.015(10) 0.027(8)
N2 0.070(10) 0.089(11) 0.083(11) -0.001(9) 0.042(9) 0.007(9)
C1 0.15(2) 0.15(2) 0.056(12) 0.032(13) 0.063(14) 0.038(18)
C2 0.124(19) 0.15(2) 0.054(12) 0.007(14) 0.038(13) 0.037(17)
C3 0.097(16) 0.096(16) 0.16(2) 0.048(16) 0.096(17) 0.019(13)
N3 0.078(10) 0.067(9) 0.048(9) 0.005(7) 0.018(8) 0.012(8)
N4 0.042(8) 0.067(8) 0.052(8) -0.006(7) 0.012(7) -0.001(6)
C4 0.045(12) 0.113(15) 0.082(14) 0.015(12) -0.016(10) 0.014(10)
C5 0.071(14) 0.123(17) 0.107(18) -0.004(14) 0.035(13) 0.034(12)
C6 0.086(15) 0.131(18) 0.072(14) -0.021(13) 0.024(12) 0.038(14)
N5 0.073(10) 0.042(8) 0.050(8) -0.007(6) 0.019(7) 0.010(7)
N6 0.039(8) 0.085(11) 0.080(10) 0.010(9) 0.015(8) 0.008(7)
C7 0.074(13) 0.082(15) 0.104(16) 0.062(13) 0.002(13) -0.003(10)
C8 0.110(16) 0.067(13) 0.057(12) 0.022(10) 0.003(12) -0.010(11)
C9 0.079(14) 0.109(16) 0.068(13) 0.017(12) 0.030(11) 0.031(12)
N7 0.083(11) 0.066(9) 0.060(9) 0.007(7) 0.012(8) -0.018(8)
C10 0.060(12) 0.166(19) 0.041(10) 0.038(12) 0.003(9) -0.055(12)
C11 0.045(10) 0.103(15) 0.080(13) 0.004(11) -0.005(10) -0.013(10)
C12 0.045(10) 0.082(13) 0.075(12) 0.012(10) -0.001(9) -0.005(9)
C13 0.14(2) 0.110(17) 0.070(13) 0.032(13) -0.026(14) 0.014(16)
C14 0.051(10) 0.124(15) 0.051(11) 0.036(11) -0.007(9) -0.030(11)
C15 0.080(13) 0.080(13) 0.031(8) 0.027(9) 0.005(9) -0.011(10)
C16 0.106(16) 0.070(13) 0.093(14) 0.027(12) -0.008(13) 0.010(12)
C17 0.048(11) 0.073(12) 0.070(11) 0.036(10) -0.001(9) 0.029(9)
N8 0.071(10) 0.041(8) 0.071(9) 0.016(7) -0.008(8) -0.021(7)
C18 0.079(13) 0.082(13) 0.073(12) 0.023(11) 0.001(10) -0.022(11)
C19 0.084(13) 0.047(11) 0.075(12) 0.035(9) 0.015(10) 0.018(9)
N9 0.023(7) 0.099(12) 0.096(12) 0.022(9) 0.014(7) 0.013(8)
C20 0.069(13) 0.090(14) 0.079(13) -0.016(11) 0.000(11) 0.022(12)
C21 0.079(14) 0.084(14) 0.126(17) -0.007(13) -0.022(13) 0.053(11)
C22 0.054(10) 0.063(11) 0.070(11) 0.012(9) 0.006(8) 0.013(10)
C23 0.060(13) 0.035(10) 0.17(2) -0.004(12) 0.024(13) 0.007(9)
C24 0.043(12) 0.079(16) 0.29(3) 0.053(19) 0.007(17) 0.006(11)
S1S 0.144(4) 0.102(3) 0.116(3) 0.004(3) 0.034(3) -0.012(3)
O1S 0.144(4) 0.102(3) 0.116(3) 0.004(3) 0.034(3) -0.012(3)
O2S 0.144(4) 0.102(3) 0.116(3) 0.004(3) 0.034(3) -0.012(3)
O3S 0.144(4) 0.102(3) 0.116(3) 0.004(3) 0.034(3) -0.012(3)
C1S 0.144(4) 0.102(3) 0.116(3) 0.004(3) 0.034(3) -0.012(3)
F1S 0.144(4) 0.102(3) 0.116(3) 0.004(3) 0.034(3) -0.012(3)
F2S 0.144(4) 0.102(3) 0.116(3) 0.004(3) 0.034(3) -0.012(3)
F3S 0.144(4) 0.102(3) 0.116(3) 0.004(3) 0.034(3) -0.012(3)
S2S 0.099(8) 0.68(5) 0.232(11) 0.000 0.000 0.05(2)
O4S 0.099(8) 0.68(5) 0.232(11) 0.000 0.000 0.05(2)
O5S 0.099(8) 0.68(5) 0.232(11) 0.000 0.000 0.05(2)
O6S 0.099(8) 0.68(5) 0.232(11) 0.000 0.000 0.05(2)
C2S 0.099(8) 0.68(5) 0.232(11) 0.000 0.000 0.05(2)
F4S 0.099(8) 0.68(5) 0.232(11) 0.000 0.000 0.05(2)
F5S 0.099(8) 0.68(5) 0.232(11) 0.000 0.000 0.05(2)
F6S 0.099(8) 0.68(5) 0.232(11) 0.000 0.000 0.05(2)
S3S 0.36(2) 0.135(9) 0.096(7) -0.030(9) 0.076(10) -0.079(11)
O7S 0.36(2) 0.135(9) 0.096(7) -0.030(9) 0.076(10) -0.079(11)
O8S 0.36(2) 0.135(9) 0.096(7) -0.030(9) 0.076(10) -0.079(11)
O9S 0.36(2) 0.135(9) 0.096(7) -0.030(9) 0.076(10) -0.079(11)
C3S 0.36(2) 0.135(9) 0.096(7) -0.030(9) 0.076(10) -0.079(11)
F7S 0.36(2) 0.135(9) 0.096(7) -0.030(9) 0.076(10) -0.079(11)
F8S 0.36(2) 0.135(9) 0.096(7) -0.030(9) 0.076(10) -0.079(11)
F9S 0.36(2) 0.135(9) 0.096(7) -0.030(9) 0.076(10) -0.079(11)
O1W 0.143(14) 0.119(13) 0.156(16) -0.020(11) -0.071(12) 0.014(10)
O2W 0.16(5) 0.28(5) 0.080(17) -0.07(3) -0.01(2) 0.12(6)

loop_
_atom_type_symbol
_atom_type_description
_atom_type_scat_dispersion_real
_atom_type_scat_dispersion_imag
_atom_type_scat_source
C C 0.0033 0.0016 'International Tables Vol C Tables 4.2.6.8 and 6.1.1.4'
Cu Cu 0.3201 1.2651 'International Tables Vol C Tables 4.2.6.8 and 6.1.1.4'
F F 0.0171 0.0103 'International Tables Vol C Tables 4.2.6.8 and 6.1.1.4'
N N 0.0061 0.0033 'International Tables Vol C Tables 4.2.6.8 and 6.1.1.4'
O O 0.0106 0.0060 'International Tables Vol C Tables 4.2.6.8 and 6.1.1.4'
S S 0.1246 0.1234 'International Tables Vol C Tables 4.2.6.8 and 6.1.1.4'
H H 0.0000 0.0000 'International Tables Vol C Tables 4.2.6.8 and 6.1.1.4'

loop_
_geom_angle_atom_site_label_1
_geom_angle_atom_site_label_2
_geom_angle_atom_site_label_3
_geom_angle
_geom_angle_site_symmetry_3
N1 Cu1 N6 172.9(6) .
N1 Cu1 O1 87.1(5) .
N6 Cu1 O1 89.4(5) .
N1 Cu1 N9 89.3(5) .
N6 Cu1 N9 93.4(5) .
O1 Cu1 N9 172.1(5) .
N3 Cu2 N2 163.9(6) .
N3 Cu2 O1 89.5(5) .
N2 Cu2 O1 86.8(5) .
N3 Cu2 N7 97.3(5) .
N2 Cu2 N7 88.1(6) .
O1 Cu2 N7 171.2(4) .
N5 Cu3 N4 175.7(5) .
N5 Cu3 O1 89.0(5) .
N4 Cu3 O1 86.8(4) .
N5 Cu3 N8 95(2) 4_564
N4 Cu3 N8 89(2) 4_564
O1 Cu3 N8 176(2) 4_564
Cu2 O1 Cu1 112.8(4) .
Cu2 O1 Cu3 110.1(4) .
Cu1 O1 Cu3 115.5(5) .
Cu2 O1 H1B 105.9 .
Cu1 O1 H1B 105.9 .
Cu3 O1 H1B 105.9 .
N2 N1 C3 102.8(15) .
N2 N1 Cu1 121.1(11) .
C3 N1 Cu1 136.0(13) .
N1 N2 C1 110.7(16) .
N1 N2 Cu2 120.5(11) .
C1 N2 Cu2 128.4(16) .
N2 C1 C2 109.7(19) .
N2 C1 H1A 125.2 .
C2 C1 H1A 125.2 .
C3 C2 C1 103.1(18) .
C3 C2 H2A 128.4 .
C1 C2 H2A 128.4 .
C2 C3 N1 113.7(19) .
C2 C3 H3A 123.2 .
N1 C3 H3A 123.2 .
C6 N3 N4 104.5(14) .
C6 N3 Cu2 135.0(12) .
N4 N3 Cu2 119.2(11) .
C4 N4 N3 107.9(15) .
C4 N4 Cu3 133.7(13) .
N3 N4 Cu3 117.5(10) .
N4 C4 C5 113.1(18) .
N4 C4 H4A 123.4 .
C5 C4 H4A 123.4 .
C6 C5 C4 100.1(19) .
C6 C5 H5A 130.0 .
C4 C5 H5A 130.0 .
N3 C6 C5 114(2) .
N3 C6 H6A 123.0 .
C5 C6 H6A 123.0 .
N6 N5 C9 110.7(14) .
N6 N5 Cu3 122.0(11) .
C9 N5 Cu3 127.2(12) .
N5 N6 C7 109.2(15) .
N5 N6 Cu1 122.3(12) .
C7 N6 Cu1 128.5(13) .
C8 C7 N6 108.7(17) .
C8 C7 H7A 125.6 .
N6 C7 H7A 125.6 .
C7 C8 C9 105.0(16) .
C7 C8 H8A 127.5 .
C9 C8 H8A 127.5 .
N5 C9 C8 106.2(15) .
N5 C9 H9A 126.9 .
C8 C9 H9A 126.9 .
C10 N7 C14 120.0 .
C10 N7 Cu2 117.7(6) .
C14 N7 Cu2 120.6(6) .
C11 C10 N7 120.0 .
C11 C10 H10A 120.0 .
N7 C10 H10A 120.0 .
C10 C11 C12 120.0 .
C10 C11 H11A 120.0 .
C12 C11 H11A 120.0 .
C13 C12 C11 120.0 .
C13 C12 C15 119.1(9) .
C11 C12 C15 120.5(9) .
C14 C13 C12 120.0 .
C14 C13 H13A 120.0 .
C12 C13 H13A 120.0 .
C13 C14 N7 120.0 .
C13 C14 H14A 120.0 .
N7 C14 H14A 120.0 .
C16 C15 C19 120.0 .
C16 C15 C12 117.1(9) .
C19 C15 C12 122.8(9) .
C15 C16 C17 120.0 .
C15 C16 H16A 120.0 .
C17 C16 H16A 120.0 .
C16 C17 N8 120.0 .
C16 C17 H17A 120.0 .
N8 C17 H17A 120.0 .
C17 N8 C18 120.0 .
C17 N8 Cu3 116.2(6) 2_655
C18 N8 Cu3 123.7(6) 2_655
N8 C18 C19 120.0 .
N8 C18 H18A 120.0 .
C19 C18 H18A 120.0 .
C18 C19 C15 120.0 .
C18 C19 H19A 120.0 .
C15 C19 H19A 120.0 .
C20 N9 C24 120.0 .
C20 N9 Cu1 116.0(7) .
C24 N9 Cu1 122.8(7) .
C21 C20 N9 120.0 .
C21 C20 H20A 120.0 .
N9 C20 H20A 120.0 .
C20 C21 C22 120.0 .
C20 C21 H21A 120.0 .
C22 C21 H21A 120.0 .
C21 C22 C23 120.0 .
C21 C22 C22 122.1(14) 3_575
C23 C22 C22 117.8(14) 3_575
C24 C23 C22 120.0 .
C24 C23 H23A 120.0 .
C22 C23 H23A 120.0 .
C23 C24 N9 120.0 .
C23 C24 H24A 120.0 .
N9 C24 H24A 120.0 .
O1S S1S O2S 118.3(11) .
O1S S1S O3S 119.5(10) .
O2S S1S O3S 113.3(10) .
O1S S1S C1S 99.0(11) .
O2S S1S C1S 107.7(11) .
O3S S1S C1S 93.4(11) .
F3S C1S F2S 110(2) .
F3S C1S F1S 107.2(19) .
F2S C1S F1S 91.8(16) .
F3S C1S S1S 118.8(17) .
F2S C1S S1S 114.3(17) .
F1S C1S S1S 110.8(17) .
O5S S2S O4S 116(2) .
O5S S2S O6S 111(2) .
O4S S2S O6S 110.2(19) .
O5S S2S C2S 119(3) .
O4S S2S C2S 93(3) .
O6S S2S C2S 106(3) .
F6S C2S F5S 122(3) .
F6S C2S F4S 115(2) .
F5S C2S F4S 109(2) .
F6S C2S S2S 101(4) .
F5S C2S S2S 103(4) .
F4S C2S S2S 102(3) .
O8S S3S O9S 110.8(15) .
O7S S3S O9S 104.6(16) .
O8S S3S C3S 103(2) .
O7S S3S C3S 111(2) .
O9S S3S C3S 113(2) .
F9S C3S F8S 121(3) .
F9S C3S F7S 117(2) .
F8S C3S F7S 112(2) .
F9S C3S S3S 101(3) .
F8S C3S S3S 109(3) .
F7S C3S S3S 92(2) .
H1WA O1W H1WB 109.5 .
H2WA O2W H2WB 103.1 .

loop_
_geom_bond_atom_site_label_1
_geom_bond_atom_site_label_2
_geom_bond_distance
_geom_bond_site_symmetry_2
Cu1 N1 1.918(15) .
Cu1 N6 1.952(15) .
Cu1 O1 1.991(9) .
Cu1 N9 2.000(8) .
Cu2 N3 1.945(15) .
Cu2 N2 1.960(13) .
Cu2 O1 1.988(9) .
Cu2 N7 2.039(8) .
Cu3 N5 1.970(13) .
Cu3 N4 1.987(13) .
Cu3 O1 1.995(9) .
Cu3 N8 2.007(16) 4_564
O1 H1B 0.9800 .
N1 N2 1.324(18) .
N1 C3 1.41(2) .
N2 C1 1.34(2) .
C1 C2 1.39(3) .
C1 H1A 0.9300 .
C2 C3 1.31(3) .
C2 H2A 0.9300 .
C3 H3A 0.9300 .
N3 C6 1.33(2) .
N3 N4 1.367(17) .
N4 C4 1.259(19) .
C4 C5 1.40(3) .
C4 H4A 0.9300 .
C5 C6 1.33(2) .
C5 H5A 0.9300 .
C6 H6A 0.9300 .
N5 N6 1.284(17) .
N5 C9 1.33(2) .
N6 C7 1.35(2) .
C7 C8 1.35(3) .
C7 H7A 0.9300 .
C8 C9 1.43(2) .
C8 H8A 0.9300 .
C9 H9A 0.9300 .
N7 C10 1.3900 .
N7 C14 1.3900 .
C10 C11 1.3900 .
C10 H10A 0.9300 .
C11 C12 1.3900 .
C11 H11A 0.9300 .
C12 C13 1.3900 .
C12 C15 1.471(10) .
C13 C14 1.3900 .
C13 H13A 0.9300 .
C14 H14A 0.9300 .
C15 C16 1.3900 .
C15 C19 1.3900 .
C16 C17 1.3900 .
C16 H16A 0.9300 .
C17 N8 1.3900 .
C17 H17A 0.9300 .
N8 C18 1.3900 .
N8 Cu3 2.007(7) 2_655
C18 C19 1.3900 .
C18 H18A 0.9300 .
C19 H19A 0.9300 .
N9 C20 1.3900 .
N9 C24 1.3900 .
C20 C21 1.3900 .
C20 H20A 0.9300 .
C21 C22 1.3900 .
C21 H21A 0.9300 .
C22 C23 1.3900 .
C22 C22 1.513(14) 3_575
C23 C24 1.3900 .
C23 H23A 0.9300 .
C24 H24A 0.9300 .
S1S O1S 1.362(16) .
S1S O2S 1.400(15) .
S1S O3S 1.504(15) .
S1S C1S 1.72(2) .
C1S F3S 1.29(2) .
C1S F2S 1.34(2) .
C1S F1S 1.37(2) .
S2S O5S 1.37(2) .
S2S O4S 1.39(2) .
S2S O6S 1.48(2) .
S2S C2S 1.81(7) .
C2S F6S 1.27(3) .
C2S F5S 1.35(3) .
C2S F4S 1.41(3) .
S3S O8S 1.36(2) .
S3S O7S 1.39(2) .
S3S O9S 1.50(2) .
S3S C3S 1.84(5) .
C3S F9S 1.28(3) .
C3S F8S 1.37(3) .
C3S F7S 1.40(3) .
O1W H1WB 0.8500 .
O2W H2WA 0.8500 .
O2W H2WB 0.8500 .
